data_7026547
loop_
_publ_author_name
'Fukushima, Takashi'
'Wada, Tohru'
'Ohtsu, Hideki'
'Tanaka, Koji'

_publ_section_title
;
 Photoinduced four- and six-electron reduction of mononuclear ruthenium
 complexes having NAD+ analogous ligands.
;
_journal_issue 48
_journal_name_full 'Dalton transactions (Cambridge, England : 2003)'
_journal_page_first 11526
_journal_page_last 11534
_journal_paper_doi 10.1039/c0dt00504e
_journal_volume 39
_journal_year 2010
_chemical_formula_moiety 'C49 H41.50 F12 N9.50 O0.50 P2 Ru '
_chemical_formula_sum 'C49 H41.5 F12 N9.5 O0.5 P2 Ru'
_chemical_formula_weight 1162.43
_space_group_IT_number 2
_symmetry_cell_setting triclinic
_symmetry_Int_Tables_number 2
_symmetry_space_group_name_Hall '-P 1'
_symmetry_space_group_name_H-M 'P -1'
_cell_angle_alpha 71.883(17)
_cell_angle_beta 73.504(17)
_cell_angle_gamma 68.785(16)
_cell_formula_units_Z 2
_cell_length_a 11.384(3)
_cell_length_b 12.665(3)
_cell_length_c 20.817(6)
_cell_measurement_reflns_used 5794
_cell_measurement_temperature 153.1
_cell_measurement_theta_max 27.5
_cell_measurement_theta_min 3.0
_cell_volume 2609.0(12)
_computing_cell_refinement CrystalClear
_computing_data_collection CrystalClear
_computing_data_reduction CrystalStructure
_computing_publication_material 'CrystalStructure 3.8'
_computing_structure_refinement SHELXL
_computing_structure_solution SIR97
_diffrn_ambient_temperature 153.1
_diffrn_detector_area_resol_mean 7.31
_diffrn_measured_fraction_theta_full 0.959
_diffrn_measured_fraction_theta_max 0.959
_diffrn_measurement_device_type 'Rigaku Mercury'
_diffrn_measurement_method \w
_diffrn_radiation_type 'Mo K\a'
_diffrn_radiation_wavelength 0.71070
_diffrn_reflns_av_R_equivalents 0.054
_diffrn_reflns_limit_h_max 14
_diffrn_reflns_limit_h_min -13
_diffrn_reflns_limit_k_max 16
_diffrn_reflns_limit_k_min -14
_diffrn_reflns_limit_l_max 26
_diffrn_reflns_limit_l_min -26
_diffrn_reflns_number 20960
_diffrn_reflns_theta_full 27.48
_diffrn_reflns_theta_max 27.48
_exptl_absorpt_coefficient_mu 0.450
_exptl_absorpt_correction_type none
_exptl_crystal_colour red
_exptl_crystal_density_diffrn 1.480
_exptl_crystal_density_method 'not measured'
_exptl_crystal_description block
_exptl_crystal_F_000 1176.00
_exptl_crystal_size_max 0.30
_exptl_crystal_size_mid 0.25
_exptl_crystal_size_min 0.10
_refine_diff_density_max 1.63
_refine_diff_density_min -1.79
_refine_ls_extinction_method none
_refine_ls_goodness_of_fit_ref 1.045
_refine_ls_hydrogen_treatment refall
_refine_ls_number_parameters 695
_refine_ls_number_reflns 11486
_refine_ls_R_factor_gt 0.0702
_refine_ls_shift/su_max 0.0010
_refine_ls_structure_factor_coef Fsqd
_refine_ls_weighting_details 'w = 1/[\s^2^(Fo^2^)+(0.0500P)^2^+10.0000P] where P=(Fo^2^+2Fc^2^)/3'
_refine_ls_weighting_scheme calc
_refine_ls_wR_factor_ref 0.1823
_reflns_number_gt 8171
_reflns_number_total 11486
_reflns_threshold_expression F^2^>2.0\s(F^2^)
_cod_data_source_file c0dt00504e.txt
_cod_data_source_block 4
_cod_original_cell_volume 2609.1(13)
_cod_original_formula_sum 'C49 H41.50 F12 N9.50 O0.50 P2 Ru '
_cod_database_code 7026547

loop_
_symmetry_equiv_pos_site_id
_symmetry_equiv_pos_as_xyz
1 +X,+Y,+Z
2 -X,-Y,-Z

loop_
_atom_site_label
_atom_site_type_symbol
_atom_site_fract_x
_atom_site_fract_y
_atom_site_fract_z
_atom_site_U_iso_or_equiv
_atom_site_adp_type
_atom_site_occupancy
_atom_site_symmetry_multiplicity
_atom_site_calc_flag
_atom_site_refinement_flags
Ru(1) Ru 0.09870(4) 0.83717(4) 0.73952(2) 0.02339(12) Uani 1.00 1 d .
P(1) P 0.2598(2) 1.26854(15) 0.56350(9) 0.0504(4) Uani 1.00 1 d .
P(2) P 0.49966(18) 0.35599(17) 0.90331(10) 0.0528(4) Uiso 1.00 1 d .
F(1) F 0.3861(5) 1.1772(4) 0.5382(3) 0.117(2) Uani 1.00 1 d .
F(2) F 0.1339(4) 1.3600(3) 0.5914(3) 0.0936(17) Uani 1.00 1 d .
F(3) F 0.1811(4) 1.1793(3) 0.5773(2) 0.0669(11) Uani 1.00 1 d .
F(4) F 0.3359(4) 1.3582(3) 0.5516(2) 0.0810(13) Uani 1.00 1 d .
F(5) F 0.2304(7) 1.3204(4) 0.4881(2) 0.129(2) Uani 1.00 1 d .
F(6) F 0.2857(4) 1.2159(3) 0.6396(2) 0.0729(12) Uani 1.00 1 d .
F(7) F 0.5972(5) 0.2417(5) 0.9397(3) 0.116(2) Uani 1.00 1 d .
F(8) F 0.4036(5) 0.4665(4) 0.8687(3) 0.109(2) Uani 1.00 1 d .
F(9) F 0.593(2) 0.372(2) 0.8335(9) 0.208(14) Uani 0.50 1 d P
F(10) F 0.414(2) 0.344(2) 0.9754(10) 0.164(10) Uani 0.50 1 d P
F(11) F 0.535(2) 0.4458(14) 0.9310(13) 0.123(9) Uani 0.50 1 d P
F(12) F 0.458(4) 0.275(2) 0.880(2) 0.201(17) Uani 0.50 1 d P
F(13) F 0.486(2) 0.4078(17) 0.9628(9) 0.099(6) Uani 0.50 1 d P
F(14) F 0.517(2) 0.2951(14) 0.8448(9) 0.085(4) Uani 0.50 1 d P
F(15) F 0.3830(14) 0.309(2) 0.9417(12) 0.139(9) Uani 0.50 1 d P
F(16) F 0.6260(14) 0.3800(18) 0.8709(10) 0.119(6) Uani 0.50 1 d P
O(1) O 0.4190(17) 1.0721(14) 0.8346(9) 0.132(5) Uiso 0.50 1 d P
N(1) N 0.0141(3) 0.8600(3) 0.6562(2) 0.0251(8) Uani 1.00 1 d .
N(2) N -0.2104(4) 1.0576(4) 0.5407(2) 0.0402(11) Uani 1.00 1 d .
N(3) N 0.1637(3) 0.6721(3) 0.7232(2) 0.0244(8) Uani 1.00 1 d .
N(4) N 0.2127(3) 0.7897(3) 0.81573(19) 0.0238(8) Uani 1.00 1 d .
N(5) N 0.2505(4) 0.6556(4) 0.9940(2) 0.0457(13) Uani 1.00 1 d .
N(6) N 0.2669(3) 0.8627(3) 0.6802(2) 0.0255(8) Uani 1.00 1 d .
N(7) N 0.0241(4) 0.9994(3) 0.7629(2) 0.0281(9) Uani 1.00 1 d .
N(8) N -0.0824(3) 0.8327(3) 0.7976(2) 0.0247(8) Uani 1.00 1 d .
N(9) N 0.6585(10) 0.9838(10) 0.7149(5) 0.049(2) Uiso 0.50 1 d P
N(10) N 0.8163(10) 0.5673(9) 0.7342(4) 0.128(3) Uani 1.00 1 d .
C(1) C 0.0224(4) 0.7601(4) 0.6431(2) 0.0273(10) Uani 1.00 1 d .
C(2) C -0.0452(5) 0.7533(4) 0.5977(2) 0.0349(12) Uani 1.00 1 d .
C(3) C -0.1242(5) 0.8524(5) 0.5649(2) 0.0384(13) Uani 1.00 1 d .
C(4) C -0.2959(6) 1.2644(5) 0.5121(3) 0.0555(18) Uani 1.00 1 d .
C(5) C -0.2944(7) 1.3698(5) 0.5130(3) 0.0604(19) Uani 1.00 1 d .
C(6) C -0.2100(7) 1.3822(5) 0.5474(3) 0.0608(19) Uani 1.00 1 d .
C(7) C -0.1306(6) 1.2848(5) 0.5825(3) 0.0480(15) Uani 1.00 1 d .
C(8) C -0.0551(5) 1.0698(4) 0.6203(2) 0.0338(11) Uani 1.00 1 d .
C(9) C -0.1328(5) 0.9610(4) 0.5741(2) 0.0340(12) Uani 1.00 1 d .
C(10) C -0.0589(5) 0.9629(4) 0.6190(2) 0.0295(11) Uani 1.00 1 d .
C(11) C -0.2126(5) 1.1609(5) 0.5463(2) 0.0415(13) Uani 1.00 1 d .
C(12) C -0.1315(5) 1.1721(5) 0.5837(2) 0.0394(13) Uani 1.00 1 d .
C(13) C 0.1120(5) 0.6547(4) 0.6776(2) 0.0288(10) Uani 1.00 1 d .
C(14) C 0.1482(6) 0.5469(4) 0.6628(2) 0.0406(13) Uani 1.00 1 d .
C(15) C 0.2397(6) 0.4555(4) 0.6936(3) 0.0431(14) Uani 1.00 1 d .
C(16) C 0.2934(5) 0.4740(4) 0.7393(2) 0.0387(13) Uani 1.00 1 d .
C(17) C 0.2519(5) 0.5834(4) 0.7532(2) 0.0298(11) Uani 1.00 1 d .
C(18) C 0.3295(4) 0.8072(4) 0.7878(2) 0.0300(11) Uani 1.00 1 d .
C(19) C 0.4201(5) 0.7800(6) 0.8280(2) 0.0453(15) Uani 1.00 1 d .
C(20) C 0.3930(5) 0.7306(6) 0.8977(3) 0.0467(15) Uani 1.00 1 d .
C(21) C 0.1134(5) 0.5849(5) 1.0977(2) 0.0388(13) Uani 1.00 1 d .
C(22) C -0.0022(6) 0.5670(5) 1.1309(3) 0.0490(16) Uani 1.00 1 d .
C(23) C -0.0980(6) 0.5952(6) 1.0945(3) 0.0558(18) Uani 1.00 1 d .
C(24) C -0.0766(5) 0.6423(5) 1.0237(3) 0.0474(15) Uani 1.00 1 d .
C(25) C 0.0603(5) 0.7154(5) 0.9134(2) 0.0398(13) Uani 1.00 1 d .
C(26) C 0.2768(5) 0.7079(5) 0.9257(2) 0.0351(12) Uani 1.00 1 d .
C(27) C 0.1864(4) 0.7404(4) 0.8834(2) 0.0282(10) Uani 1.00 1 d .
C(28) C 0.1345(5) 0.6337(5) 1.0275(2) 0.0364(12) Uani 1.00 1 d .
C(29) C 0.0392(5) 0.6615(5) 0.9901(2) 0.0349(12) Uani 1.00 1 d .
C(30) C 0.3603(5) 0.8473(4) 0.7132(2) 0.0318(11) Uani 1.00 1 d .
C(31) C 0.4760(5) 0.8668(5) 0.6768(3) 0.0466(15) Uani 1.00 1 d .
C(32) C 0.4984(6) 0.8986(6) 0.6060(3) 0.0523(17) Uani 1.00 1 d .
C(33) C 0.4035(5) 0.9124(5) 0.5728(2) 0.0432(14) Uani 1.00 1 d .
C(34) C 0.2901(5) 0.8952(4) 0.6106(2) 0.0311(11) Uani 1.00 1 d .
C(35) C -0.0965(5) 1.0235(4) 0.8014(2) 0.0348(12) Uani 1.00 1 d .
C(36) C -0.1575(6) 1.1300(5) 0.8193(3) 0.0567(18) Uani 1.00 1 d .
C(37) C -0.0925(7) 1.2127(6) 0.7988(4) 0.067(2) Uani 1.00 1 d .
C(38) C 0.0297(7) 1.1869(5) 0.7618(3) 0.0546(17) Uani 1.00 1 d .
C(39) C 0.0859(5) 1.0797(4) 0.7443(2) 0.0357(12) Uani 1.00 1 d .
C(40) C -0.1556(4) 0.9291(4) 0.8216(2) 0.0328(11) Uani 1.00 1 d .
C(41) C -0.2751(5) 0.9340(6) 0.8647(3) 0.0497(16) Uani 1.00 1 d .
C(42) C -0.3213(6) 0.8405(6) 0.8820(3) 0.0557(17) Uani 1.00 1 d .
C(43) C -0.2501(5) 0.7465(5) 0.8554(3) 0.0448(14) Uani 1.00 1 d .
C(44) C -0.1315(5) 0.7446(5) 0.8129(2) 0.0356(12) Uani 1.00 1 d .
C(45) C 0.6108(15) 1.0719(14) 0.7083(7) 0.048(3) Uiso 0.50 1 d P
C(46) C 0.5502(16) 1.2091(16) 0.6959(8) 0.072(4) Uiso 0.50 1 d P
C(47) C 0.3055(18) 1.0865(16) 0.8786(9) 0.081(4) Uiso 0.50 1 d P
C(48) C 0.324(2) 1.053(2) 0.9474(12) 0.111(7) Uiso 0.50 1 d P
C(49) C 0.422(2) 1.117(2) 0.7621(14) 0.128(8) Uiso 0.50 1 d P
C(50) C 0.569(2) 1.117(2) 0.7127(13) 0.109(8) Uiso 0.50 1 d P
C(51) C 0.7376(10) 0.5575(7) 0.7153(4) 0.081(2) Uani 1.00 1 d .
C(52) C 0.6333(10) 0.5452(10) 0.6919(5) 0.103(3) Uani 1.00 1 d .
H(1) H -0.0354 0.6800 0.5903 0.042 Uiso 1.00 1 c R
H(2) H -0.1733 0.8485 0.5361 0.046 Uiso 1.00 1 c R
H(3) H -0.3530 1.2591 0.4885 0.067 Uiso 1.00 1 c R
H(4) H -0.3512 1.4377 0.4901 0.073 Uiso 1.00 1 c R
H(5) H -0.2088 1.4575 0.5460 0.073 Uiso 1.00 1 c R
H(6) H -0.0749 1.2926 0.6059 0.058 Uiso 1.00 1 c R
H(7) H -0.0008 1.0740 0.6461 0.041 Uiso 1.00 1 c R
H(8) H 0.1097 0.5361 0.6313 0.049 Uiso 1.00 1 c R
H(9) H 0.2656 0.3811 0.6838 0.052 Uiso 1.00 1 c R
H(10) H 0.3579 0.4127 0.7609 0.046 Uiso 1.00 1 c R
H(11) H 0.2878 0.5953 0.7854 0.036 Uiso 1.00 1 c R
H(12) H 0.3107 0.6345 1.0182 0.055 Uiso 1.00 1 c R
H(13) H 0.5001 0.7953 0.8077 0.054 Uiso 1.00 1 c R
H(14) H 0.4534 0.7126 0.9259 0.056 Uiso 1.00 1 c R
H(15) H 0.1795 0.5639 1.1228 0.047 Uiso 1.00 1 c R
H(16) H -0.0168 0.5350 1.1792 0.059 Uiso 1.00 1 c R
H(17) H -0.1783 0.5825 1.1178 0.067 Uiso 1.00 1 c R
H(18) H -0.1422 0.6612 0.9986 0.057 Uiso 1.00 1 c R
H(19) H 0.0540 0.6621 0.8892 0.048 Uiso 1.00 1 c R
H(20) H -0.0097 0.7891 0.9042 0.048 Uiso 1.00 1 c R
H(21) H 0.5398 0.8581 0.7008 0.056 Uiso 1.00 1 c R
H(22) H 0.5779 0.9107 0.5805 0.063 Uiso 1.00 1 c R
H(23) H 0.4170 0.9337 0.5239 0.052 Uiso 1.00 1 c R
H(24) H 0.2245 0.9065 0.5872 0.037 Uiso 1.00 1 c R
H(25) H -0.2427 1.1462 0.8453 0.068 Uiso 1.00 1 c R
H(26) H -0.1327 1.2862 0.8104 0.081 Uiso 1.00 1 c R
H(27) H 0.0762 1.2418 0.7481 0.065 Uiso 1.00 1 c R
H(28) H 0.1711 1.0628 0.7182 0.043 Uiso 1.00 1 c R
H(29) H -0.3243 1.0015 0.8820 0.060 Uiso 1.00 1 c R
H(30) H -0.4018 0.8417 0.9121 0.067 Uiso 1.00 1 c R
H(31) H -0.2817 0.6819 0.8659 0.054 Uiso 1.00 1 c R
H(32) H -0.0836 0.6786 0.7940 0.043 Uiso 1.00 1 c R

loop_
_atom_site_aniso_label
_atom_site_aniso_U_11
_atom_site_aniso_U_22
_atom_site_aniso_U_33
_atom_site_aniso_U_12
_atom_site_aniso_U_13
_atom_site_aniso_U_23
Ru(1) 0.0240(2) 0.0270(2) 0.0204(2) -0.00795(15) -0.00593(15) -0.00536(15)
P(1) 0.0726(12) 0.0366(8) 0.0452(9) -0.0197(8) -0.0073(8) -0.0137(7)
F(1) 0.106(4) 0.068(3) 0.148(5) -0.022(3) 0.048(3) -0.056(3)
F(2) 0.074(3) 0.062(2) 0.160(5) 0.004(2) -0.033(3) -0.065(3)
F(3) 0.099(3) 0.056(2) 0.065(2) -0.038(2) -0.025(2) -0.014(2)
F(4) 0.100(3) 0.058(2) 0.093(3) -0.048(2) -0.009(2) -0.009(2)
F(5) 0.270(8) 0.090(3) 0.065(3) -0.096(4) -0.062(4) 0.010(2)
F(6) 0.102(3) 0.071(2) 0.064(2) -0.047(2) -0.032(2) -0.001(2)
F(7) 0.106(4) 0.112(4) 0.102(4) 0.037(3) -0.061(3) -0.034(3)
F(8) 0.136(4) 0.083(3) 0.124(4) 0.012(3) -0.110(4) -0.020(3)
F(9) 0.17(2) 0.21(2) 0.072(11) 0.036(17) 0.061(11) 0.020(13)
F(10) 0.120(17) 0.24(2) 0.080(12) -0.062(15) -0.002(10) 0.032(13)
F(11) 0.137(17) 0.062(7) 0.20(2) -0.021(9) -0.130(17) -0.000(11)
F(12) 0.31(4) 0.105(13) 0.26(3) -0.11(2) -0.19(3) 0.04(2)
F(13) 0.111(15) 0.105(14) 0.075(10) 0.033(9) -0.055(9) -0.060(10)
F(14) 0.129(12) 0.073(10) 0.072(8) -0.015(8) -0.058(8) -0.029(8)
F(15) 0.056(7) 0.20(2) 0.129(17) -0.064(9) -0.007(10) 0.032(15)
F(16) 0.072(8) 0.183(17) 0.122(13) -0.085(10) -0.003(9) -0.024(14)
N(1) 0.027(2) 0.029(2) 0.023(2) -0.0107(17) -0.0078(17) -0.0063(17)
N(2) 0.046(2) 0.037(2) 0.035(2) -0.001(2) -0.023(2) -0.005(2)
N(3) 0.027(2) 0.028(2) 0.0191(19) -0.0093(17) -0.0036(16) -0.0047(16)
N(4) 0.023(2) 0.031(2) 0.0187(19) -0.0104(17) -0.0056(16) -0.0044(16)
N(5) 0.039(2) 0.075(3) 0.026(2) -0.027(2) -0.014(2) 0.004(2)
N(6) 0.027(2) 0.026(2) 0.024(2) -0.0079(17) -0.0075(17) -0.0033(16)
N(7) 0.031(2) 0.028(2) 0.027(2) -0.0061(18) -0.0081(18) -0.0088(17)
N(8) 0.022(2) 0.032(2) 0.0203(19) -0.0075(17) -0.0084(16) -0.0029(16)
N(10) 0.151(9) 0.169(10) 0.092(6) -0.103(8) -0.045(6) 0.017(6)
C(1) 0.031(2) 0.033(2) 0.021(2) -0.011(2) -0.007(2) -0.005(2)
C(2) 0.042(3) 0.034(2) 0.036(2) -0.011(2) -0.017(2) -0.011(2)
C(3) 0.040(3) 0.045(3) 0.038(3) -0.010(2) -0.019(2) -0.014(2)
C(4) 0.062(4) 0.047(3) 0.053(4) 0.005(3) -0.034(3) -0.009(3)
C(5) 0.076(5) 0.037(3) 0.053(4) 0.008(3) -0.032(3) -0.001(3)
C(6) 0.076(5) 0.034(3) 0.062(4) -0.002(3) -0.023(4) -0.004(3)
C(7) 0.058(4) 0.039(3) 0.046(3) -0.011(3) -0.016(3) -0.007(2)
C(8) 0.037(2) 0.035(2) 0.030(2) -0.011(2) -0.011(2) -0.006(2)
C(9) 0.036(2) 0.040(3) 0.026(2) -0.007(2) -0.015(2) -0.005(2)
C(10) 0.033(2) 0.030(2) 0.024(2) -0.006(2) -0.009(2) -0.004(2)
C(11) 0.046(3) 0.041(3) 0.034(3) -0.002(2) -0.018(2) -0.008(2)
C(12) 0.046(3) 0.035(3) 0.031(2) -0.008(2) -0.009(2) -0.005(2)
C(13) 0.035(2) 0.031(2) 0.023(2) -0.013(2) -0.007(2) -0.005(2)
C(14) 0.060(3) 0.033(3) 0.037(3) -0.014(2) -0.020(2) -0.010(2)
C(15) 0.061(4) 0.025(2) 0.046(3) -0.005(2) -0.022(3) -0.010(2)
C(16) 0.046(3) 0.032(2) 0.035(3) -0.003(2) -0.016(2) -0.006(2)
C(17) 0.034(2) 0.027(2) 0.027(2) -0.010(2) -0.009(2) -0.002(2)
C(18) 0.030(2) 0.039(2) 0.025(2) -0.014(2) -0.009(2) -0.004(2)
C(19) 0.037(3) 0.076(4) 0.031(2) -0.030(3) -0.009(2) -0.006(2)
C(20) 0.039(3) 0.076(4) 0.033(3) -0.028(3) -0.016(2) -0.003(3)
C(21) 0.048(3) 0.041(3) 0.025(2) -0.011(2) -0.011(2) -0.003(2)
C(22) 0.055(3) 0.058(4) 0.026(2) -0.020(3) -0.006(2) 0.004(2)
C(23) 0.047(3) 0.072(4) 0.037(3) -0.028(3) -0.007(2) 0.013(3)
C(24) 0.038(3) 0.063(4) 0.035(3) -0.019(3) -0.012(2) 0.005(2)
C(25) 0.033(2) 0.063(3) 0.024(2) -0.023(2) -0.007(2) 0.001(2)
C(26) 0.034(2) 0.047(3) 0.028(2) -0.015(2) -0.010(2) -0.007(2)
C(27) 0.030(2) 0.035(2) 0.024(2) -0.012(2) -0.007(2) -0.008(2)
C(28) 0.041(3) 0.042(3) 0.026(2) -0.013(2) -0.008(2) -0.006(2)
C(29) 0.034(2) 0.041(3) 0.027(2) -0.009(2) -0.009(2) -0.005(2)
C(30) 0.029(2) 0.037(2) 0.029(2) -0.013(2) -0.006(2) -0.004(2)
C(31) 0.032(3) 0.067(4) 0.040(3) -0.025(3) -0.008(2) 0.001(3)
C(32) 0.037(3) 0.076(4) 0.036(3) -0.027(3) -0.002(2) 0.005(3)
C(33) 0.044(3) 0.048(3) 0.026(2) -0.013(2) -0.002(2) 0.002(2)
C(34) 0.033(2) 0.032(2) 0.024(2) -0.006(2) -0.007(2) -0.003(2)
C(35) 0.029(2) 0.037(3) 0.037(2) -0.005(2) -0.005(2) -0.014(2)
C(36) 0.048(3) 0.049(3) 0.068(4) -0.008(3) 0.008(3) -0.033(3)
C(37) 0.077(5) 0.042(3) 0.085(5) -0.013(3) -0.004(4) -0.035(3)
C(38) 0.063(4) 0.041(3) 0.066(4) -0.020(3) -0.004(3) -0.022(3)
C(39) 0.041(3) 0.033(2) 0.039(3) -0.014(2) -0.009(2) -0.011(2)
C(40) 0.024(2) 0.044(3) 0.027(2) -0.009(2) -0.002(2) -0.009(2)
C(41) 0.031(3) 0.061(4) 0.051(3) -0.008(2) 0.003(2) -0.021(3)
C(42) 0.029(3) 0.078(5) 0.056(4) -0.021(3) 0.004(2) -0.016(3)
C(43) 0.036(3) 0.054(3) 0.046(3) -0.023(2) -0.006(2) -0.004(3)
C(44) 0.035(2) 0.043(3) 0.035(2) -0.020(2) -0.012(2) -0.004(2)
C(51) 0.108(7) 0.071(5) 0.062(5) -0.040(5) -0.010(5) -0.006(4)
C(52) 0.096(7) 0.122(8) 0.118(8) -0.036(6) -0.033(6) -0.047(7)

loop_
_atom_type_symbol
_atom_type_description
_atom_type_scat_dispersion_real
_atom_type_scat_dispersion_imag
_atom_type_scat_source
C C 0.003 0.002
;
International Tables for Crystallography
(1992, Vol. C, Tables 4.2.6.8 and 6.1.1.4)
;
H H 0.000 0.000
;
International Tables for Crystallography
(1992, Vol. C, Table 6.1.1.4)
;
F F 0.017 0.010
;
International Tables for Crystallography
(1992, Vol. C, Tables 4.2.6.8 and 6.1.1.4)
;
N N 0.006 0.003
;
International Tables for Crystallography
(1992, Vol. C, Tables 4.2.6.8 and 6.1.1.4)
;
O O 0.011 0.006
;
International Tables for Crystallography
(1992, Vol. C, Tables 4.2.6.8 and 6.1.1.4)
;
P P 0.102 0.094
;
International Tables for Crystallography
(1992, Vol. C, Tables 4.2.6.8 and 6.1.1.4)
;
Ru Ru -1.259 0.836
;
International Tables for Crystallography
(1992, Vol. C, Tables 4.2.6.8 and 6.1.1.4)
;

loop_
_geom_angle_atom_site_label_1
_geom_angle_atom_site_label_2
_geom_angle_atom_site_label_3
_geom_angle
_geom_angle_publ_flag
N(1) Ru(1) N(3) 77.93(16) yes
N(1) Ru(1) N(4) 169.35(14) yes
N(1) Ru(1) N(6) 95.48(17) yes
N(1) Ru(1) N(7) 103.40(17) yes
N(1) Ru(1) N(8) 83.46(16) yes
N(3) Ru(1) N(4) 92.95(17) yes
N(3) Ru(1) N(6) 88.30(17) yes
N(3) Ru(1) N(7) 175.65(14) yes
N(3) Ru(1) N(8) 98.06(17) yes
N(4) Ru(1) N(6) 78.59(16) yes
N(4) Ru(1) N(7) 86.10(17) yes
N(4) Ru(1) N(8) 103.47(15) yes
N(6) Ru(1) N(7) 95.66(17) yes
N(6) Ru(1) N(8) 173.15(15) yes
N(7) Ru(1) N(8) 78.06(17) yes
F(1) P(1) F(2) 178.0(4) yes
F(1) P(1) F(3) 90.3(3) yes
F(1) P(1) F(4) 90.8(3) yes
F(1) P(1) F(5) 91.5(3) yes
F(1) P(1) F(6) 89.3(3) yes
F(2) P(1) F(3) 90.3(2) yes
F(2) P(1) F(4) 88.5(2) yes
F(2) P(1) F(5) 90.4(3) yes
F(2) P(1) F(6) 88.9(2) yes
F(3) P(1) F(4) 178.5(2) yes
F(3) P(1) F(5) 89.8(3) yes
F(3) P(1) F(6) 89.0(2) yes
F(4) P(1) F(5) 91.2(3) yes
F(4) P(1) F(6) 90.0(3) yes
F(5) P(1) F(6) 178.5(4) yes
F(7) P(2) F(8) 179.3(3) yes
F(7) P(2) F(9) 95.1(9) yes
F(7) P(2) F(10) 83.7(8) yes
F(7) P(2) F(11) 95.2(8) yes
F(7) P(2) F(12) 86.5(13) yes
F(7) P(2) F(13) 87.4(7) yes
F(7) P(2) F(14) 89.3(6) yes
F(7) P(2) F(15) 92.1(7) yes
F(7) P(2) F(16) 78.3(7) yes
F(8) P(2) F(9) 85.6(9) yes
F(8) P(2) F(10) 95.6(8) yes
F(8) P(2) F(11) 84.9(8) yes
F(8) P(2) F(12) 93.3(13) yes
F(8) P(2) F(13) 92.4(7) yes
F(8) P(2) F(14) 90.9(6) yes
F(8) P(2) F(15) 87.3(7) yes
F(8) P(2) F(16) 102.4(7) yes
F(9) P(2) F(10) 174.9(19) yes
F(9) P(2) F(11) 94.2(16) yes
F(9) P(2) F(12) 89(2) yes
F(9) P(2) F(13) 126.0(16) yes
F(9) P(2) F(14) 55.4(16) yes
F(9) P(2) F(15) 142.7(17) yes
F(9) P(2) F(16) 38.4(15) yes
F(10) P(2) F(11) 81.0(15) yes
F(10) P(2) F(12) 95.9(19) yes
F(10) P(2) F(13) 49.0(15) yes
F(10) P(2) F(14) 129.4(15) yes
F(10) P(2) F(15) 42.4(17) yes
F(10) P(2) F(16) 136.7(15) yes
F(11) P(2) F(12) 176.3(17) yes
F(11) P(2) F(13) 32.2(11) yes
F(11) P(2) F(14) 149.6(11) yes
F(11) P(2) F(15) 121.6(14) yes
F(11) P(2) F(16) 62.0(12) yes
F(12) P(2) F(13) 144.9(16) yes
F(12) P(2) F(14) 33.5(16) yes
F(12) P(2) F(15) 55.0(18) yes
F(12) P(2) F(16) 121.6(17) yes
F(13) P(2) F(14) 176.5(9) yes
F(13) P(2) F(15) 90.8(14) yes
F(13) P(2) F(16) 90.7(13) yes
F(14) P(2) F(15) 88.2(13) yes
F(14) P(2) F(16) 89.7(12) yes
F(15) P(2) F(16) 170.2(10) yes
P(2) F(9) F(14) 63.1(13) yes
P(2) F(9) F(16) 68.6(14) yes
F(14) F(9) F(16) 123(2) yes
P(2) F(10) F(13) 64.7(13) yes
P(2) F(10) F(15) 69.7(14) yes
F(13) F(10) F(15) 133(2) yes
P(2) F(11) F(13) 67(2) yes
P(2) F(11) F(16) 55.0(12) yes
F(13) F(11) F(16) 115(2) yes
P(2) F(12) F(14) 77(3) yes
P(2) F(12) F(15) 64(2) yes
F(14) F(12) F(15) 140(4) yes
P(2) F(13) F(10) 66.3(16) yes
P(2) F(13) F(11) 81(2) yes
F(10) F(13) F(11) 146(3) yes
P(2) F(14) F(9) 61.5(12) yes
P(2) F(14) F(12) 70(3) yes
F(9) F(14) F(12) 131(3) yes
P(2) F(15) F(10) 67.9(16) yes
P(2) F(15) F(12) 60.9(19) yes
F(10) F(15) F(12) 126(2) yes
P(2) F(16) F(9) 73.0(19) yes
P(2) F(16) F(11) 63.0(12) yes
F(9) F(16) F(11) 123(2) yes
C(47) O(1) C(49) 119.4(19) yes
Ru(1) N(1) C(1) 114.1(3) yes
Ru(1) N(1) C(10) 128.4(4) yes
C(1) N(1) C(10) 117.2(5) yes
C(9) N(2) C(11) 118.2(6) yes
Ru(1) N(3) C(13) 116.3(2) yes
Ru(1) N(3) C(17) 125.0(4) yes
C(13) N(3) C(17) 118.7(4) yes
Ru(1) N(4) C(18) 111.9(3) yes
Ru(1) N(4) C(27) 128.9(3) yes
C(18) N(4) C(27) 119.0(4) yes
C(26) N(5) C(28) 123.9(5) yes
Ru(1) N(6) C(30) 117.2(3) yes
Ru(1) N(6) C(34) 124.5(4) yes
C(30) N(6) C(34) 118.3(4) yes
Ru(1) N(7) C(35) 116.2(4) yes
Ru(1) N(7) C(39) 125.4(3) yes
C(35) N(7) C(39) 118.4(4) yes
Ru(1) N(8) C(40) 115.8(3) yes
Ru(1) N(8) C(44) 126.1(3) yes
C(40) N(8) C(44) 118.1(4) yes
C(45) N(9) C(50) 7.6(12) yes
N(1) C(1) C(2) 123.9(4) yes
N(1) C(1) C(13) 115.4(5) yes
C(2) C(1) C(13) 120.7(5) yes
C(1) C(2) C(3) 119.5(6) yes
C(2) C(3) C(9) 119.4(6) yes
C(5) C(4) C(11) 120.5(8) yes
C(4) C(5) C(6) 121.8(6) yes
C(5) C(6) C(7) 119.5(7) yes
C(6) C(7) C(12) 120.1(7) yes
C(10) C(8) C(12) 120.0(6) yes
N(2) C(9) C(3) 118.4(6) yes
N(2) C(9) C(10) 123.1(6) yes
C(3) C(9) C(10) 118.6(4) yes
N(1) C(10) C(8) 121.0(5) yes
N(1) C(10) C(9) 121.1(5) yes
C(8) C(10) C(9) 117.6(4) yes
N(2) C(11) C(4) 119.1(7) yes
N(2) C(11) C(12) 122.6(5) yes
C(4) C(11) C(12) 118.2(6) yes
C(7) C(12) C(8) 122.6(6) yes
C(7) C(12) C(11) 119.6(5) yes
C(8) C(12) C(11) 117.8(6) yes
N(3) C(13) C(1) 114.7(5) yes
N(3) C(13) C(14) 121.3(4) yes
C(1) C(13) C(14) 123.9(6) yes
C(13) C(14) C(15) 119.9(6) yes
C(14) C(15) C(16) 118.6(6) yes
C(15) C(16) C(17) 119.1(5) yes
N(3) C(17) C(16) 122.4(6) yes
N(4) C(18) C(19) 121.6(4) yes
N(4) C(18) C(30) 117.4(5) yes
C(19) C(18) C(30) 120.8(5) yes
C(18) C(19) C(20) 119.6(6) yes
C(19) C(20) C(26) 119.0(6) yes
C(22) C(21) C(28) 120.2(6) yes
C(21) C(22) C(23) 120.2(5) yes
C(22) C(23) C(24) 119.9(6) yes
C(23) C(24) C(29) 120.1(6) yes
C(27) C(25) C(29) 114.8(5) yes
N(5) C(26) C(20) 119.7(5) yes
N(5) C(26) C(27) 121.0(5) yes
C(20) C(26) C(27) 119.3(4) yes
N(4) C(27) C(25) 118.9(5) yes
N(4) C(27) C(26) 121.4(5) yes
C(25) C(27) C(26) 119.7(4) yes
N(5) C(28) C(21) 120.3(6) yes
N(5) C(28) C(29) 119.6(4) yes
C(21) C(28) C(29) 120.1(5) yes
C(24) C(29) C(25) 119.6(5) yes
C(24) C(29) C(28) 119.4(5) yes
C(25) C(29) C(28) 120.9(5) yes
N(6) C(30) C(18) 114.7(4) yes
N(6) C(30) C(31) 120.8(4) yes
C(18) C(30) C(31) 124.5(5) yes
C(30) C(31) C(32) 119.9(6) yes
C(31) C(32) C(33) 118.8(6) yes
C(32) C(33) C(34) 119.3(5) yes
N(6) C(34) C(33) 122.7(5) yes
N(7) C(35) C(36) 121.5(6) yes
N(7) C(35) C(40) 114.9(4) yes
C(36) C(35) C(40) 123.7(5) yes
C(35) C(36) C(37) 119.3(5) yes
C(36) C(37) C(38) 119.0(7) yes
C(37) C(38) C(39) 119.6(7) yes
N(7) C(39) C(38) 122.2(5) yes
N(8) C(40) C(35) 115.1(4) yes
N(8) C(40) C(41) 121.3(6) yes
C(35) C(40) C(41) 123.6(5) yes
C(40) C(41) C(42) 119.4(6) yes
C(41) C(42) C(43) 118.9(5) yes
C(42) C(43) C(44) 120.0(7) yes
N(8) C(44) C(43) 122.1(5) yes
N(9) C(45) C(46) 174.7(19) yes
N(9) C(45) C(50) 159(3) yes
C(46) C(45) C(50) 25(2) yes
C(45) C(46) C(50) 14.1(15) yes
O(1) C(47) C(48) 110.5(19) yes
O(1) C(49) C(50) 115(2) yes
N(9) C(50) C(45) 13(2) yes
N(9) C(50) C(46) 153(2) yes
N(9) C(50) C(49) 109.2(19) yes
C(45) C(50) C(46) 141(4) yes
C(45) C(50) C(49) 122(4) yes
C(46) C(50) C(49) 97(2) yes
N(10) C(51) C(52) 179.0(10) yes
C(26) N(5) H(12) 118.0 no
C(28) N(5) H(12) 118.0 no
C(1) C(2) H(1) 120.2 no
C(3) C(2) H(1) 120.3 no
C(2) C(3) H(2) 120.3 no
C(9) C(3) H(2) 120.3 no
C(5) C(4) H(3) 119.7 no
C(11) C(4) H(3) 119.7 no
C(4) C(5) H(4) 119.1 no
C(6) C(5) H(4) 119.1 no
C(5) C(6) H(5) 120.2 no
C(7) C(6) H(5) 120.2 no
C(6) C(7) H(6) 119.9 no
C(12) C(7) H(6) 119.9 no
C(10) C(8) H(7) 120.0 no
C(12) C(8) H(7) 120.0 no
C(13) C(14) H(8) 120.0 no
C(15) C(14) H(8) 120.0 no
C(14) C(15) H(9) 120.7 no
C(16) C(15) H(9) 120.7 no
C(15) C(16) H(10) 120.4 no
C(17) C(16) H(10) 120.4 no
N(3) C(17) H(11) 118.8 no
C(16) C(17) H(11) 118.8 no
C(18) C(19) H(13) 120.2 no
C(20) C(19) H(13) 120.2 no
C(19) C(20) H(14) 120.5 no
C(26) C(20) H(14) 120.5 no
C(22) C(21) H(15) 119.9 no
C(28) C(21) H(15) 119.9 no
C(21) C(22) H(16) 119.9 no
C(23) C(22) H(16) 119.9 no
C(22) C(23) H(17) 120.0 no
C(24) C(23) H(17) 120.1 no
C(23) C(24) H(18) 119.9 no
C(29) C(24) H(18) 119.9 no
C(27) C(25) H(19) 108.6 no
C(27) C(25) H(20) 108.6 no
C(29) C(25) H(19) 108.6 no
C(29) C(25) H(20) 108.6 no
H(19) C(25) H(20) 107.5 no
C(30) C(31) H(21) 120.0 no
C(32) C(31) H(21) 120.0 no
C(31) C(32) H(22) 120.6 no
C(33) C(32) H(22) 120.6 no
C(32) C(33) H(23) 120.3 no
C(34) C(33) H(23) 120.3 no
N(6) C(34) H(24) 118.6 no
C(33) C(34) H(24) 118.6 no
C(35) C(36) H(25) 120.4 no
C(37) C(36) H(25) 120.4 no
C(36) C(37) H(26) 120.5 no
C(38) C(37) H(26) 120.5 no
C(37) C(38) H(27) 120.2 no
C(39) C(38) H(27) 120.2 no
N(7) C(39) H(28) 118.9 no
C(38) C(39) H(28) 118.9 no
C(40) C(41) H(29) 120.3 no
C(42) C(41) H(29) 120.3 no
C(41) C(42) H(30) 120.5 no
C(43) C(42) H(30) 120.5 no
C(42) C(43) H(31) 120.0 no
C(44) C(43) H(31) 120.0 no
N(8) C(44) H(32) 119.0 no
C(43) C(44) H(32) 119.0 no

loop_
_geom_bond_atom_site_label_1
_geom_bond_atom_site_label_2
_geom_bond_distance
_geom_bond_publ_flag
Ru(1) N(1) 2.110(4) yes
Ru(1) N(3) 2.053(4) yes
Ru(1) N(4) 2.138(4) yes
Ru(1) N(6) 2.038(4) yes
Ru(1) N(7) 2.074(4) yes
Ru(1) N(8) 2.083(3) yes
P(1) F(1) 1.559(5) yes
P(1) F(2) 1.574(4) yes
P(1) F(3) 1.595(5) yes
P(1) F(4) 1.586(6) yes
P(1) F(5) 1.583(6) yes
P(1) F(6) 1.584(4) yes
P(2) F(7) 1.592(5) yes
P(2) F(8) 1.545(5) yes
P(2) F(9) 1.54(2) yes
P(2) F(10) 1.538(18) yes
P(2) F(11) 1.63(3) yes
P(2) F(12) 1.51(4) yes
P(2) F(13) 1.52(2) yes
P(2) F(14) 1.56(2) yes
P(2) F(15) 1.56(2) yes
P(2) F(16) 1.502(18) yes
F(9) F(14) 1.45(4) yes
F(9) F(16) 1.00(3) yes
F(10) F(13) 1.27(4) yes
F(10) F(15) 1.12(4) yes
F(11) F(13) 0.88(3) yes
F(11) F(16) 1.62(3) yes
F(12) F(14) 0.89(4) yes
F(12) F(15) 1.42(4) yes
O(1) C(47) 1.34(2) yes
O(1) C(49) 1.43(3) yes
N(1) C(1) 1.340(7) yes
N(1) C(10) 1.394(5) yes
N(2) C(9) 1.341(6) yes
N(2) C(11) 1.340(9) yes
N(3) C(13) 1.355(8) yes
N(3) C(17) 1.328(5) yes
N(4) C(18) 1.360(7) yes
N(4) C(27) 1.347(5) yes
N(5) C(26) 1.365(6) yes
N(5) C(28) 1.389(8) yes
N(6) C(30) 1.351(8) yes
N(6) C(34) 1.351(6) yes
N(7) C(35) 1.358(6) yes
N(7) C(39) 1.341(8) yes
N(8) C(40) 1.358(7) yes
N(8) C(44) 1.338(8) yes
N(9) C(45) 1.033(19) yes
N(9) C(50) 1.62(2) yes
N(10) C(51) 1.132(19) yes
C(1) C(2) 1.415(9) yes
C(1) C(13) 1.473(6) yes
C(2) C(3) 1.360(7) yes
C(3) C(9) 1.412(9) yes
C(4) C(5) 1.346(11) yes
C(4) C(11) 1.424(8) yes
C(5) C(6) 1.425(14) yes
C(6) C(7) 1.371(8) yes
C(7) C(12) 1.424(10) yes
C(8) C(10) 1.378(9) yes
C(8) C(12) 1.401(7) yes
C(9) C(10) 1.436(9) yes
C(11) C(12) 1.433(11) yes
C(13) C(14) 1.383(8) yes
C(14) C(15) 1.372(7) yes
C(15) C(16) 1.380(11) yes
C(16) C(17) 1.387(8) yes
C(18) C(19) 1.392(9) yes
C(18) C(30) 1.456(7) yes
C(19) C(20) 1.384(7) yes
C(20) C(26) 1.380(9) yes
C(21) C(22) 1.364(9) yes
C(21) C(28) 1.388(7) yes
C(22) C(23) 1.382(11) yes
C(23) C(24) 1.394(8) yes
C(24) C(29) 1.374(8) yes
C(25) C(27) 1.500(8) yes
C(25) C(29) 1.517(7) yes
C(26) C(27) 1.409(8) yes
C(28) C(29) 1.392(9) yes
C(30) C(31) 1.387(8) yes
C(31) C(32) 1.376(8) yes
C(32) C(33) 1.373(10) yes
C(33) C(34) 1.362(8) yes
C(35) C(36) 1.389(9) yes
C(35) C(40) 1.472(9) yes
C(36) C(37) 1.389(12) yes
C(37) C(38) 1.361(10) yes
C(38) C(39) 1.391(9) yes
C(40) C(41) 1.393(7) yes
C(41) C(42) 1.373(12) yes
C(42) C(43) 1.357(10) yes
C(43) C(44) 1.385(7) yes
C(45) C(46) 1.59(2) yes
C(45) C(50) 0.61(3) yes
C(46) C(50) 1.07(3) yes
C(47) C(48) 1.42(3) yes
C(49) C(50) 1.70(3) yes
C(51) C(52) 1.48(2) yes
N(5) H(12) 0.880 no
C(2) H(1) 0.950 no
C(3) H(2) 0.950 no
C(4) H(3) 0.950 no
C(5) H(4) 0.950 no
C(6) H(5) 0.950 no
C(7) H(6) 0.950 no
C(8) H(7) 0.950 no
C(14) H(8) 0.950 no
C(15) H(9) 0.950 no
C(16) H(10) 0.950 no
C(17) H(11) 0.950 no
C(19) H(13) 0.950 no
C(20) H(14) 0.950 no
C(21) H(15) 0.950 no
C(22) H(16) 0.950 no
C(23) H(17) 0.950 no
C(24) H(18) 0.950 no
C(25) H(19) 0.990 no
C(25) H(20) 0.990 no
C(31) H(21) 0.950 no
C(32) H(22) 0.950 no
C(33) H(23) 0.950 no
C(34) H(24) 0.950 no
C(36) H(25) 0.950 no
C(37) H(26) 0.950 no
C(38) H(27) 0.950 no
C(39) H(28) 0.950 no
C(41) H(29) 0.950 no
C(42) H(30) 0.950 no
C(43) H(31) 0.950 no
C(44) H(32) 0.950 no

loop_
_geom_contact_atom_site_label_1
_geom_contact_atom_site_label_2
_geom_contact_distance
_geom_contact_site_symmetry_2
F(1) C(32) 3.278(8) .
F(1) C(32) 3.208(9) 2_676
F(1) C(33) 3.148(8) .
F(1) C(33) 2.979(7) 2_676
F(2) C(7) 3.537(10) .
F(2) C(14) 3.231(10) 1_565
F(2) C(15) 3.400(10) 1_565
F(3) C(3) 3.371(8) 2_576
F(3) C(7) 3.291(8) .
F(3) C(8) 3.244(8) .
F(3) C(12) 3.557(9) .
F(3) C(33) 3.423(6) .
F(3) C(34) 3.267(6) .
F(3) C(39) 3.311(6) .
F(4) C(5) 3.195(7) 2_586
F(4) C(6) 3.341(7) 2_586
F(4) C(14) 3.546(7) 1_565
F(4) C(15) 3.304(8) 1_565
F(5) C(3) 3.412(11) 2_576
F(5) C(6) 3.538(9) 2_586
F(6) C(15) 3.374(8) 1_565
F(6) C(38) 3.329(8) .
F(6) C(39) 3.253(7) .
F(6) C(46) 3.49(2) .
F(6) C(49) 3.05(3) .
F(6) C(50) 3.60(3) .
F(7) N(5) 3.274(10) 2_667
F(7) C(20) 3.546(10) 2_667
F(7) C(36) 3.385(8) 1_645
F(8) C(16) 3.243(10) .
F(8) C(17) 3.041(8) .
F(8) C(20) 3.533(10) .
F(8) C(26) 3.305(8) .
F(8) C(27) 3.502(6) .
F(9) C(36) 3.37(2) 1_645
F(9) C(37) 3.41(2) 1_645
F(9) C(51) 3.35(2) .
F(9) C(52) 3.11(2) .
F(10) C(42) 3.33(2) 2_567
F(10) C(43) 3.54(2) 2_567
F(11) F(11) 3.34(4) 2_667
F(11) F(13) 3.21(3) 2_667
F(11) N(5) 3.58(2) .
F(11) N(5) 2.95(2) 2_667
F(11) C(20) 3.312(17) .
F(11) C(26) 3.547(18) .
F(12) O(1) 3.21(4) 1_545
F(12) C(47) 3.44(5) 1_545
F(12) C(48) 3.42(4) 1_545
F(13) F(11) 3.21(3) 2_667
F(13) F(13) 3.33(3) 2_667
F(13) N(5) 3.410(19) .
F(13) N(5) 3.13(2) 2_667
F(13) C(20) 3.28(2) 2_667
F(14) O(1) 3.48(3) 1_545
F(14) C(16) 3.52(2) .
F(14) C(36) 3.51(2) 1_645
F(14) C(46) 3.48(3) 1_545
F(15) C(23) 3.25(2) 2_567
F(15) C(24) 3.219(17) 2_567
F(15) C(42) 3.57(2) 2_567
F(15) C(48) 3.51(4) 1_545
F(16) N(5) 3.33(2) 2_667
F(16) C(21) 3.42(2) 2_667
F(16) C(36) 3.50(2) 1_645
F(16) C(37) 3.368(17) 1_645
F(16) C(51) 3.52(2) .
O(1) F(12) 3.21(4) 1_565
O(1) F(14) 3.48(3) 1_565
O(1) C(41) 3.424(19) 1_655
O(1) C(42) 3.449(16) 1_655
N(2) N(9) 3.476(10) 1_455
N(2) C(33) 3.513(9) 2_576
N(2) C(34) 3.341(8) 2_576
N(2) C(45) 3.528(15) 1_455
N(5) F(7) 3.274(10) 2_667
N(5) F(11) 3.58(2) .
N(5) F(11) 2.95(2) 2_667
N(5) F(13) 3.410(19) .
N(5) F(13) 3.13(2) 2_667
N(5) F(16) 3.33(2) 2_667
N(8) N(9) 3.475(12) 1_455
N(9) N(2) 3.476(10) 1_655
N(9) N(8) 3.475(12) 1_655
N(9) C(9) 3.225(11) 1_655
N(9) C(10) 3.236(11) 1_655
N(9) C(31) 3.322(17) .
N(9) C(40) 3.248(14) 1_655
N(9) C(41) 3.235(14) 1_655
N(9) C(42) 3.416(12) 1_655
N(9) C(43) 3.559(11) 1_655
N(9) C(44) 3.569(11) 1_655
N(10) C(2) 3.477(11) 1_655
N(10) C(14) 3.591(12) 1_655
N(10) C(21) 3.589(11) 2_667
N(10) C(44) 3.447(16) 1_655
C(2) N(10) 3.477(11) 1_455
C(3) F(3) 3.371(8) 2_576
C(3) F(5) 3.412(11) 2_576
C(5) F(4) 3.195(7) 2_586
C(5) C(14) 3.562(8) 2_576
C(6) F(4) 3.341(7) 2_586
C(6) F(5) 3.538(9) 2_586
C(7) F(2) 3.537(10) .
C(7) F(3) 3.291(8) .
C(8) F(3) 3.244(8) .
C(9) N(9) 3.225(11) 1_455
C(10) N(9) 3.236(11) 1_455
C(11) C(45) 3.480(15) 1_455
C(11) C(46) 3.547(17) 1_455
C(12) F(3) 3.557(9) .
C(14) F(2) 3.231(10) 1_545
C(14) F(4) 3.546(7) 1_545
C(14) N(10) 3.591(12) 1_455
C(14) C(5) 3.562(8) 2_576
C(15) F(2) 3.400(10) 1_545
C(15) F(4) 3.304(8) 1_545
C(15) F(6) 3.374(8) 1_545
C(16) F(8) 3.243(10) .
C(16) F(14) 3.52(2) .
C(16) C(23) 3.583(7) 2_567
C(17) F(8) 3.041(8) .
C(20) F(7) 3.546(10) 2_667
C(20) F(8) 3.533(10) .
C(20) F(11) 3.312(17) .
C(20) F(13) 3.28(2) 2_667
C(21) F(16) 3.42(2) 2_667
C(21) N(10) 3.589(11) 2_667
C(23) F(15) 3.25(2) 2_567
C(23) C(16) 3.583(7) 2_567
C(24) F(15) 3.219(17) 2_567
C(26) F(8) 3.305(8) .
C(26) F(11) 3.547(18) .
C(27) F(8) 3.502(6) .
C(31) N(9) 3.322(17) .
C(32) F(1) 3.278(8) .
C(32) F(1) 3.208(9) 2_676
C(33) F(1) 3.148(8) .
C(33) F(1) 2.979(7) 2_676
C(33) F(3) 3.423(6) .
C(33) N(2) 3.513(9) 2_576
C(34) F(3) 3.267(6) .
C(34) N(2) 3.341(8) 2_576
C(36) F(7) 3.385(8) 1_465
C(36) F(9) 3.37(2) 1_465
C(36) F(14) 3.51(2) 1_465
C(36) F(16) 3.50(2) 1_465
C(37) F(9) 3.41(2) 1_465
C(37) F(16) 3.368(17) 1_465
C(38) F(6) 3.329(8) .
C(39) F(3) 3.311(6) .
C(39) F(6) 3.253(7) .
C(40) N(9) 3.248(14) 1_455
C(41) O(1) 3.424(19) 1_455
C(41) N(9) 3.235(14) 1_455
C(41) C(45) 3.544(17) 1_455
C(42) F(10) 3.33(2) 2_567
C(42) F(15) 3.57(2) 2_567
C(42) O(1) 3.449(16) 1_455
C(42) N(9) 3.416(12) 1_455
C(43) F(10) 3.537(19) 2_567
C(43) N(9) 3.559(11) 1_455
C(44) N(9) 3.569(11) 1_455
C(44) N(10) 3.447(16) 1_455
C(45) N(2) 3.528(15) 1_655
C(45) C(11) 3.480(15) 1_655
C(45) C(41) 3.544(17) 1_655
C(46) F(6) 3.49(2) .
C(46) F(14) 3.48(3) 1_565
C(46) C(11) 3.547(17) 1_655
C(47) F(12) 3.44(5) 1_565
C(48) F(12) 3.42(4) 1_565
C(48) F(15) 3.51(4) 1_565
C(49) F(6) 3.05(3) .
C(50) F(6) 3.60(3) .
C(51) F(9) 3.35(2) .
C(51) F(16) 3.52(2) .
C(52) F(9) 3.11(2) .
P(1) H(2) 3.405 2_576
P(1) H(5) 3.457 2_586
P(1) H(6) 3.578 .
P(1) H(9) 3.269 1_565
P(2) H(10) 3.530 .
P(2) H(12) 3.109 2_667
P(2) H(14) 3.536 2_667
P(2) H(17) 3.581 2_567
P(2) H(25) 3.387 1_645
F(1) H(2) 3.373 2_576
F(1) H(3) 3.284 1_655
F(1) H(22) 3.293 .
F(1) H(22) 2.885 2_676
F(1) H(23) 3.075 .
F(1) H(23) 2.423 2_676
F(2) H(5) 3.191 2_586
F(2) H(6) 2.715 .
F(2) H(8) 2.513 1_565
F(2) H(9) 2.875 1_565
F(2) H(27) 3.125 .
F(3) H(2) 2.523 2_576
F(3) H(6) 2.725 .
F(3) H(7) 2.691 .
F(3) H(23) 3.541 .
F(3) H(24) 3.257 .
F(3) H(28) 2.834 .
F(4) H(3) 3.319 1_655
F(4) H(4) 2.513 2_586
F(4) H(5) 2.819 2_586
F(4) H(8) 3.188 1_565
F(4) H(9) 2.716 1_565
F(5) H(1) 3.108 2_576
F(5) H(2) 2.668 2_576
F(5) H(5) 2.614 2_586
F(5) H(22) 3.403 2_676
F(6) H(9) 2.450 1_565
F(6) H(27) 2.780 .
F(6) H(28) 2.605 .
F(7) H(12) 2.627 2_667
F(7) H(14) 2.889 2_667
F(7) H(25) 2.549 1_645
F(7) H(26) 3.554 1_645
F(7) H(29) 3.346 1_645
F(7) H(30) 3.370 2_567
F(8) H(10) 2.765 .
F(8) H(11) 2.321 .
F(8) H(17) 2.771 2_567
F(9) H(10) 3.243 .
F(9) H(12) 3.529 2_667
F(9) H(15) 3.394 2_667
F(9) H(25) 2.774 1_645
F(9) H(26) 2.860 1_645
F(10) H(12) 3.289 2_667
F(10) H(14) 2.663 2_667
F(10) H(17) 3.439 2_567
F(10) H(18) 3.004 2_567
F(10) H(30) 2.771 2_567
F(10) H(31) 3.186 2_567
F(11) H(12) 3.344 .
F(11) H(12) 2.078 2_667
F(11) H(14) 3.139 .
F(11) H(14) 3.037 2_667
F(11) H(15) 3.088 2_667
F(12) H(10) 2.825 .
F(12) H(17) 3.033 2_567
F(12) H(25) 3.182 1_645
F(12) H(29) 3.455 1_645
F(13) H(12) 3.186 .
F(13) H(12) 2.306 2_667
F(13) H(14) 3.594 .
F(13) H(14) 2.475 2_667
F(14) H(10) 2.608 .
F(14) H(17) 3.554 2_567
F(14) H(25) 2.700 1_645
F(14) H(29) 3.439 1_645
F(15) H(17) 2.667 2_567
F(15) H(18) 2.610 2_567
F(15) H(30) 3.070 2_567
F(16) H(12) 2.545 2_667
F(16) H(15) 2.605 2_667
F(16) H(25) 2.935 1_645
F(16) H(26) 2.673 1_645
O(1) H(13) 3.470 .
O(1) H(29) 3.084 1_655
O(1) H(30) 3.149 1_655
N(2) H(22) 3.332 1_455
N(2) H(23) 2.978 2_576
N(2) H(24) 2.598 2_576
N(3) H(16) 3.425 2_567
N(9) H(13) 3.310 .
N(9) H(21) 2.553 .
N(10) H(1) 3.175 1_655
N(10) H(8) 3.377 1_655
N(10) H(15) 2.928 2_667
N(10) H(16) 2.981 2_667
N(10) H(26) 3.323 1_645
N(10) H(31) 3.230 1_655
N(10) H(32) 2.811 1_655
C(3) H(22) 3.140 1_455
C(4) H(24) 3.190 2_576
C(5) H(8) 3.297 2_576
C(6) H(1) 3.450 2_576
C(6) H(8) 3.502 2_576
C(7) H(1) 3.529 2_576
C(9) H(22) 3.533 1_455
C(9) H(24) 3.520 2_576
C(11) H(24) 3.200 2_576
C(13) H(16) 3.381 2_567
C(14) H(4) 3.358 2_576
C(14) H(16) 3.216 2_567
C(15) H(16) 3.103 2_567
C(15) H(27) 3.552 1_545
C(16) H(16) 3.148 2_567
C(16) H(17) 2.868 2_567
C(17) H(16) 3.293 2_567
C(17) H(17) 2.969 2_567
C(19) H(30) 3.436 1_655
C(19) H(31) 3.398 1_655
C(20) H(30) 3.251 1_655
C(20) H(31) 3.427 1_655
C(21) H(26) 2.969 2_577
C(21) H(31) 3.195 2_567
C(21) H(32) 3.470 2_567
C(22) H(19) 3.328 2_567
C(22) H(26) 3.444 2_577
C(22) H(32) 2.953 2_567
C(23) H(10) 3.576 2_567
C(23) H(19) 3.035 2_567
C(32) H(2) 3.502 1_655
C(32) H(23) 3.030 2_676
C(33) H(3) 3.117 2_576
C(33) H(22) 3.281 2_676
C(33) H(23) 3.184 2_676
C(34) H(3) 3.040 2_576
C(37) H(15) 3.403 2_577
C(42) H(13) 3.169 1_455
C(42) H(14) 3.286 1_455
C(43) H(13) 3.067 1_455
C(43) H(14) 3.402 1_455
C(44) H(16) 3.298 2_567
C(45) H(21) 3.150 .
C(46) H(9) 3.212 1_565
C(46) H(10) 3.110 1_565
C(48) H(29) 3.403 2_577
C(48) H(30) 3.364 1_655
C(49) H(9) 3.308 1_565
C(49) H(10) 3.538 1_565
C(49) H(21) 3.555 .
C(49) H(28) 3.571 .
C(50) H(21) 3.501 .
C(51) H(1) 3.526 1_655
C(51) H(15) 3.485 2_667
C(51) H(26) 3.415 1_645
C(52) H(5) 3.352 1_645
H(1) F(5) 3.108 2_576
H(1) N(10) 3.175 1_455
H(1) C(6) 3.450 2_576
H(1) C(7) 3.529 2_576
H(1) C(51) 3.526 1_455
H(2) P(1) 3.405 2_576
H(2) F(1) 3.373 2_576
H(2) F(3) 2.523 2_576
H(2) F(5) 2.668 2_576
H(2) C(32) 3.502 1_455
H(2) H(22) 2.617 1_455
H(2) H(23) 3.339 2_576
H(2) H(24) 3.337 2_576
H(3) F(1) 3.284 1_455
H(3) F(4) 3.319 1_455
H(3) C(33) 3.117 2_576
H(3) C(34) 3.040 2_576
H(3) H(23) 2.889 2_576
H(3) H(24) 2.747 2_576
H(4) F(4) 2.513 2_586
H(4) C(14) 3.358 2_576
H(4) H(4) 3.143 2_486
H(4) H(8) 3.202 2_576
H(5) P(1) 3.457 2_586
H(5) F(2) 3.191 2_586
H(5) F(4) 2.819 2_586
H(5) F(5) 2.614 2_586
H(5) C(52) 3.352 1_465
H(5) H(8) 3.525 2_576
H(6) P(1) 3.578 .
H(6) F(2) 2.715 .
H(6) F(3) 2.725 .
H(7) F(3) 2.691 .
H(8) F(2) 2.513 1_545
H(8) F(4) 3.188 1_545
H(8) N(10) 3.377 1_455
H(8) C(5) 3.297 2_576
H(8) C(6) 3.502 2_576
H(8) H(4) 3.202 2_576
H(8) H(5) 3.525 2_576
H(9) P(1) 3.269 1_545
H(9) F(2) 2.875 1_545
H(9) F(4) 2.716 1_545
H(9) F(6) 2.450 1_545
H(9) C(46) 3.212 1_545
H(9) C(49) 3.308 1_545
H(9) H(16) 3.523 2_567
H(9) H(27) 3.033 1_545
H(10) P(2) 3.530 .
H(10) F(8) 2.765 .
H(10) F(9) 3.243 .
H(10) F(12) 2.825 .
H(10) F(14) 2.608 .
H(10) C(23) 3.576 2_567
H(10) C(46) 3.110 1_545
H(10) C(49) 3.538 1_545
H(10) H(17) 2.763 2_567
H(11) F(8) 2.321 .
H(11) H(17) 2.911 2_567
H(12) P(2) 3.109 2_667
H(12) F(7) 2.627 2_667
H(12) F(9) 3.529 2_667
H(12) F(10) 3.289 2_667
H(12) F(11) 3.344 .
H(12) F(11) 2.078 2_667
H(12) F(13) 3.186 .
H(12) F(13) 2.306 2_667
H(12) F(16) 2.545 2_667
H(13) O(1) 3.470 .
H(13) N(9) 3.310 .
H(13) C(42) 3.169 1_655
H(13) C(43) 3.067 1_655
H(13) H(30) 2.996 1_655
H(13) H(31) 2.784 1_655
H(14) P(2) 3.536 2_667
H(14) F(7) 2.889 2_667
H(14) F(10) 2.663 2_667
H(14) F(11) 3.139 .
H(14) F(11) 3.037 2_667
H(14) F(13) 3.594 .
H(14) F(13) 2.475 2_667
H(14) C(42) 3.286 1_655
H(14) C(43) 3.402 1_655
H(14) H(30) 2.620 1_655
H(14) H(31) 2.849 1_655
H(15) F(9) 3.394 2_667
H(15) F(11) 3.088 2_667
H(15) F(16) 2.605 2_667
H(15) N(10) 2.928 2_667
H(15) C(37) 3.403 2_577
H(15) C(51) 3.485 2_667
H(15) H(26) 2.513 2_577
H(15) H(31) 2.860 2_567
H(15) H(32) 3.417 2_567
H(16) N(3) 3.425 2_567
H(16) N(10) 2.981 2_667
H(16) C(13) 3.381 2_567
H(16) C(14) 3.216 2_567
H(16) C(15) 3.103 2_567
H(16) C(16) 3.148 2_567
H(16) C(17) 3.293 2_567
H(16) C(44) 3.298 2_567
H(16) H(9) 3.523 2_567
H(16) H(19) 3.428 2_567
H(16) H(26) 3.374 2_577
H(16) H(27) 3.383 2_577
H(16) H(32) 2.474 2_567
H(17) P(2) 3.581 2_567
H(17) F(8) 2.771 2_567
H(17) F(10) 3.439 2_567
H(17) F(12) 3.033 2_567
H(17) F(14) 3.554 2_567
H(17) F(15) 2.667 2_567
H(17) C(16) 2.868 2_567
H(17) C(17) 2.969 2_567
H(17) H(10) 2.763 2_567
H(17) H(11) 2.911 2_567
H(17) H(19) 2.934 2_567
H(18) F(10) 3.004 2_567
H(18) F(15) 2.610 2_567
H(19) C(22) 3.328 2_567
H(19) C(23) 3.035 2_567
H(19) H(16) 3.428 2_567
H(19) H(17) 2.934 2_567
H(21) N(9) 2.553 .
H(21) C(45) 3.150 .
H(21) C(49) 3.555 .
H(21) C(50) 3.501 .
H(22) F(1) 3.293 .
H(22) F(1) 2.885 2_676
H(22) F(5) 3.403 2_676
H(22) N(2) 3.332 1_655
H(22) C(3) 3.140 1_655
H(22) C(9) 3.533 1_655
H(22) C(33) 3.281 2_676
H(22) H(2) 2.617 1_655
H(22) H(23) 2.441 2_676
H(23) F(1) 3.075 .
H(23) F(1) 2.423 2_676
H(23) F(3) 3.541 .
H(23) N(2) 2.978 2_576
H(23) C(32) 3.030 2_676
H(23) C(33) 3.184 2_676
H(23) H(2) 3.339 2_576
H(23) H(3) 2.889 2_576
H(23) H(22) 2.441 2_676
H(23) H(23) 2.753 2_676
H(24) F(3) 3.257 .
H(24) N(2) 2.598 2_576
H(24) C(4) 3.190 2_576
H(24) C(9) 3.520 2_576
H(24) C(11) 3.200 2_576
H(24) H(2) 3.337 2_576
H(24) H(3) 2.747 2_576
H(25) P(2) 3.387 1_465
H(25) F(7) 2.549 1_465
H(25) F(9) 2.774 1_465
H(25) F(12) 3.182 1_465
H(25) F(14) 2.700 1_465
H(25) F(16) 2.935 1_465
H(26) F(7) 3.554 1_465
H(26) F(9) 2.860 1_465
H(26) F(16) 2.673 1_465
H(26) N(10) 3.323 1_465
H(26) C(21) 2.969 2_577
H(26) C(22) 3.444 2_577
H(26) C(51) 3.415 1_465
H(26) H(15) 2.513 2_577
H(26) H(16) 3.374 2_577
H(27) F(2) 3.125 .
H(27) F(6) 2.780 .
H(27) C(15) 3.552 1_565
H(27) H(9) 3.033 1_565
H(27) H(16) 3.383 2_577
H(28) F(3) 2.834 .
H(28) F(6) 2.605 .
H(28) C(49) 3.571 .
H(29) F(7) 3.346 1_465
H(29) F(12) 3.455 1_465
H(29) F(14) 3.439 1_465
H(29) O(1) 3.084 1_455
H(29) C(48) 3.403 2_577
H(30) F(7) 3.370 2_567
H(30) F(10) 2.771 2_567
H(30) F(15) 3.070 2_567
H(30) O(1) 3.149 1_455
H(30) C(19) 3.436 1_455
H(30) C(20) 3.251 1_455
H(30) C(48) 3.364 1_455
H(30) H(13) 2.996 1_455
H(30) H(14) 2.620 1_455
H(31) F(10) 3.186 2_567
H(31) N(10) 3.230 1_455
H(31) C(19) 3.398 1_455
H(31) C(20) 3.427 1_455
H(31) C(21) 3.195 2_567
H(31) H(13) 2.784 1_455
H(31) H(14) 2.849 1_455
H(31) H(15) 2.860 2_567
H(32) N(10) 2.811 1_455
H(32) C(21) 3.470 2_567
H(32) C(22) 2.953 2_567
H(32) H(15) 3.417 2_567
H(32) H(16) 2.474 2_567

loop_
_geom_torsion_atom_site_label_1
_geom_torsion_atom_site_label_2
_geom_torsion_atom_site_label_3
_geom_torsion_atom_site_label_4
_geom_torsion
N(1) Ru(1) N(3) C(13) -8.1(3)
N(1) Ru(1) N(3) C(17) 171.3(4)
N(3) Ru(1) N(1) C(1) 11.5(3)
N(3) Ru(1) N(1) C(10) -175.7(4)
N(1) Ru(1) N(4) C(18) 60.8(10)
N(1) Ru(1) N(4) C(27) -114.7(8)
N(4) Ru(1) N(1) C(1) 43.0(10)
N(4) Ru(1) N(1) C(10) -144.2(8)
N(1) Ru(1) N(6) C(30) -175.2(3)
N(1) Ru(1) N(6) C(34) 5.8(4)
N(6) Ru(1) N(1) C(1) 98.6(3)
N(6) Ru(1) N(1) C(10) -88.6(4)
N(1) Ru(1) N(7) C(35) 80.2(4)
N(1) Ru(1) N(7) C(39) -101.2(4)
N(7) Ru(1) N(1) C(1) -164.2(3)
N(7) Ru(1) N(1) C(10) 8.5(4)
N(1) Ru(1) N(8) C(40) -106.0(3)
N(1) Ru(1) N(8) C(44) 74.0(4)
N(8) Ru(1) N(1) C(1) -88.2(3)
N(8) Ru(1) N(1) C(10) 84.6(4)
N(3) Ru(1) N(4) C(18) 91.6(3)
N(3) Ru(1) N(4) C(27) -83.9(4)
N(4) Ru(1) N(3) C(13) 177.4(3)
N(4) Ru(1) N(3) C(17) -3.2(3)
N(3) Ru(1) N(6) C(30) -97.5(3)
N(3) Ru(1) N(6) C(34) 83.5(4)
N(6) Ru(1) N(3) C(13) -104.1(3)
N(6) Ru(1) N(3) C(17) 75.3(3)
N(3) Ru(1) N(7) C(35) -27(2)
N(3) Ru(1) N(7) C(39) 151(2)
N(7) Ru(1) N(3) C(13) 100(2)
N(7) Ru(1) N(3) C(17) -80(2)
N(3) Ru(1) N(8) C(40) 177.2(3)
N(3) Ru(1) N(8) C(44) -2.8(4)
N(8) Ru(1) N(3) C(13) 73.4(3)
N(8) Ru(1) N(3) C(17) -107.2(3)
N(4) Ru(1) N(6) C(30) -4.1(3)
N(4) Ru(1) N(6) C(34) 176.8(4)
N(6) Ru(1) N(4) C(18) 3.9(3)
N(6) Ru(1) N(4) C(27) -171.6(4)
N(4) Ru(1) N(7) C(35) -104.7(4)
N(4) Ru(1) N(7) C(39) 73.9(4)
N(7) Ru(1) N(4) C(18) -92.7(3)
N(7) Ru(1) N(4) C(27) 91.8(4)
N(4) Ru(1) N(8) C(40) 82.2(3)
N(4) Ru(1) N(8) C(44) -97.8(4)
N(8) Ru(1) N(4) C(18) -169.4(3)
N(8) Ru(1) N(4) C(27) 15.1(4)
N(6) Ru(1) N(7) C(35) 177.2(4)
N(6) Ru(1) N(7) C(39) -4.2(4)
N(7) Ru(1) N(6) C(30) 80.7(4)
N(7) Ru(1) N(6) C(34) -98.3(4)
N(6) Ru(1) N(8) C(40) -24.6(18)
N(6) Ru(1) N(8) C(44) 155.4(15)
N(8) Ru(1) N(6) C(30) 104.1(15)
N(8) Ru(1) N(6) C(34) -74.9(18)
N(7) Ru(1) N(8) C(40) -0.8(3)
N(7) Ru(1) N(8) C(44) 179.2(4)
N(8) Ru(1) N(7) C(35) -0.0(3)
N(8) Ru(1) N(7) C(39) 178.5(4)
F(7) P(2) F(9) F(14) 85.6(10)
F(7) P(2) F(9) F(16) -63.8(19)
F(7) P(2) F(10) F(13) 92.0(12)
F(7) P(2) F(10) F(15) -100.0(15)
F(7) P(2) F(11) F(13) -76.6(18)
F(7) P(2) F(11) F(16) 73.8(9)
F(7) P(2) F(12) F(14) -94(2)
F(7) P(2) F(12) F(15) 95.0(12)
F(7) P(2) F(13) F(10) -84.0(12)
F(7) P(2) F(13) F(11) 104.1(18)
F(7) P(2) F(14) F(9) -96.7(12)
F(7) P(2) F(14) F(12) 85(2)
F(7) P(2) F(15) F(10) 78.4(15)
F(7) P(2) F(15) F(12) -84.3(16)
F(7) P(2) F(16) F(9) 114(2)
F(7) P(2) F(16) F(11) -102.5(10)
F(8) P(2) F(9) F(14) -94.2(10)
F(8) P(2) F(9) F(16) 116.4(19)
F(8) P(2) F(10) F(13) -88.3(12)
F(8) P(2) F(10) F(15) 79.7(15)
F(8) P(2) F(11) F(13) 102.6(18)
F(8) P(2) F(11) F(16) -106.9(9)
F(8) P(2) F(12) F(14) 87(2)
F(8) P(2) F(12) F(15) -84.3(12)
F(8) P(2) F(13) F(10) 95.4(12)
F(8) P(2) F(13) F(11) -76.6(18)
F(8) P(2) F(14) F(9) 84.0(12)
F(8) P(2) F(14) F(12) -95(2)
F(8) P(2) F(15) F(10) -101.4(15)
F(8) P(2) F(15) F(12) 96.0(16)
F(8) P(2) F(16) F(9) -66(2)
F(8) P(2) F(16) F(11) 77.3(10)
F(9) P(2) F(10) F(13) 15(13)
F(9) P(2) F(10) F(15) -177(6)
F(10) P(2) F(9) F(14) 162(12)
F(10) P(2) F(9) F(16) 13(13)
F(9) P(2) F(11) F(13) -172(2)
F(9) P(2) F(11) F(16) -21.7(12)
F(11) P(2) F(9) F(14) -178.8(12)
F(11) P(2) F(9) F(16) 32(2)
F(9) P(2) F(12) F(14) 1.1(19)
F(9) P(2) F(12) F(15) -169.8(15)
F(12) P(2) F(9) F(14) -0.8(13)
F(12) P(2) F(9) F(16) -150(2)
F(9) P(2) F(13) F(10) -178.4(15)
F(9) P(2) F(13) F(11) 10(2)
F(13) P(2) F(9) F(14) 176.1(11)
F(13) P(2) F(9) F(16) 27(2)
F(9) P(2) F(14) F(12) -179(2)
F(14) P(2) F(9) F(16) -149(2)
F(9) P(2) F(15) F(10) 179.6(12)
F(9) P(2) F(15) F(12) 17(2)
F(15) P(2) F(9) F(14) -15(2)
F(15) P(2) F(9) F(16) -164.0(17)
F(9) P(2) F(16) F(11) 143(2)
F(16) P(2) F(9) F(14) 149(2)
F(10) P(2) F(11) F(13) 6.1(19)
F(10) P(2) F(11) F(16) 156.6(12)
F(11) P(2) F(10) F(13) -4.3(13)
F(11) P(2) F(10) F(15) 163.7(17)
F(10) P(2) F(12) F(14) -177(2)
F(10) P(2) F(12) F(15) 11.7(16)
F(12) P(2) F(10) F(13) 177.8(17)
F(12) P(2) F(10) F(15) -14(2)
F(10) P(2) F(13) F(11) -172(2)
F(13) P(2) F(10) F(15) 168(2)
F(10) P(2) F(14) F(9) -178.0(15)
F(10) P(2) F(14) F(12) 3(3)
F(14) P(2) F(10) F(13) 175.9(12)
F(14) P(2) F(10) F(15) -16(2)
F(10) P(2) F(15) F(12) -163(2)
F(15) P(2) F(10) F(13) -168(2)
F(10) P(2) F(16) F(9) -178(2)
F(10) P(2) F(16) F(11) -35(2)
F(16) P(2) F(10) F(13) 26(2)
F(16) P(2) F(10) F(15) -165.6(15)
F(11) P(2) F(12) F(14) 148(20)
F(11) P(2) F(12) F(15) -23(22)
F(12) P(2) F(11) F(13) 41(22)
F(12) P(2) F(11) F(16) -169(18)
F(11) P(2) F(13) F(10) 172(2)
F(13) P(2) F(11) F(16) 150(2)
F(11) P(2) F(14) F(9) 2(2)
F(11) P(2) F(14) F(12) -176(2)
F(14) P(2) F(11) F(13) -174.2(19)
F(14) P(2) F(11) F(16) -24(2)
F(11) P(2) F(15) F(10) -19(2)
F(11) P(2) F(15) F(12) 178.3(18)
F(15) P(2) F(11) F(13) 19(2)
F(15) P(2) F(11) F(16) 169.4(11)
F(11) P(2) F(16) F(9) -143(2)
F(16) P(2) F(11) F(13) -150(2)
F(12) P(2) F(13) F(10) -4(3)
F(12) P(2) F(13) F(11) -176(2)
F(13) P(2) F(12) F(14) -174.4(17)
F(13) P(2) F(12) F(15) 15(3)
F(12) P(2) F(14) F(9) 179(2)
F(14) P(2) F(12) F(15) -171(3)
F(12) P(2) F(15) F(10) 163(2)
F(15) P(2) F(12) F(14) 171(3)
F(12) P(2) F(16) F(9) 36(2)
F(12) P(2) F(16) F(11) 179.2(14)
F(16) P(2) F(12) F(14) -20(3)
F(16) P(2) F(12) F(15) 168.9(12)
F(13) P(2) F(14) F(9) -116(19)
F(13) P(2) F(14) F(12) 65(19)
F(14) P(2) F(13) F(10) -65(19)
F(14) P(2) F(13) F(11) 123(18)
F(13) P(2) F(15) F(10) -9.0(16)
F(13) P(2) F(15) F(12) -171.7(17)
F(15) P(2) F(13) F(10) 8.1(14)
F(15) P(2) F(13) F(11) -163.9(19)
F(13) P(2) F(16) F(9) -159(2)
F(13) P(2) F(16) F(11) -15.3(11)
F(16) P(2) F(13) F(10) -162.2(14)
F(16) P(2) F(13) F(11) 25.8(19)
F(14) P(2) F(15) F(10) 167.6(16)
F(14) P(2) F(15) F(12) 5.0(17)
F(15) P(2) F(14) F(9) 171.2(13)
F(15) P(2) F(14) F(12) -7(2)
F(14) P(2) F(16) F(9) 25(2)
F(14) P(2) F(16) F(11) 168.2(11)
F(16) P(2) F(14) F(9) -18.4(13)
F(16) P(2) F(14) F(12) 163(2)
F(15) P(2) F(16) F(9) 102(8)
F(15) P(2) F(16) F(11) -114(8)
F(16) P(2) F(15) F(10) 90(8)
F(16) P(2) F(15) F(12) -73(8)
P(2) F(9) F(14) F(12) 2(2)
P(2) F(9) F(16) F(11) -39(2)
F(14) F(9) F(16) P(2) -33(2)
F(14) F(9) F(16) F(11) -72(3)
F(16) F(9) F(14) P(2) 35(2)
F(16) F(9) F(14) F(12) 36(5)
P(2) F(10) F(13) F(11) 14(4)
P(2) F(10) F(15) F(12) 19(2)
F(13) F(10) F(15) P(2) 15(2)
F(13) F(10) F(15) F(12) 34(4)
F(15) F(10) F(13) P(2) -15(2)
F(15) F(10) F(13) F(11) -1(4)
P(2) F(11) F(13) F(10) -13(3)
P(2) F(11) F(16) F(9) 43(2)
F(13) F(11) F(16) P(2) 30(2)
F(13) F(11) F(16) F(9) 73(4)
F(16) F(11) F(13) P(2) -27(2)
F(16) F(11) F(13) F(10) -40(5)
P(2) F(12) F(14) F(9) -2(2)
P(2) F(12) F(15) F(10) -20(2)
F(14) F(12) F(15) P(2) -14(6)
F(14) F(12) F(15) F(10) -34(7)
F(15) F(12) F(14) P(2) 13(5)
F(15) F(12) F(14) F(9) 11(8)
C(47) O(1) C(49) C(50) 169(2)
C(49) O(1) C(47) C(48) -171(2)
Ru(1) N(1) C(1) C(2) 169.1(3)
Ru(1) N(1) C(1) C(13) -13.0(4)
Ru(1) N(1) C(10) C(8) 18.6(6)
Ru(1) N(1) C(10) C(9) -166.1(3)
C(1) N(1) C(10) C(8) -168.8(4)
C(1) N(1) C(10) C(9) 6.4(6)
C(10) N(1) C(1) C(2) -4.5(6)
C(10) N(1) C(1) C(13) 173.4(3)
C(9) N(2) C(11) C(4) -179.0(5)
C(9) N(2) C(11) C(12) 3.0(7)
C(11) N(2) C(9) C(3) -176.2(4)
C(11) N(2) C(9) C(10) 4.3(7)
Ru(1) N(3) C(13) C(1) 3.9(5)
Ru(1) N(3) C(13) C(14) -179.7(3)
Ru(1) N(3) C(17) C(16) -179.0(3)
C(13) N(3) C(17) C(16) 0.4(7)
C(17) N(3) C(13) C(1) -175.6(4)
C(17) N(3) C(13) C(14) 0.8(7)
Ru(1) N(4) C(18) C(19) -178.8(4)
Ru(1) N(4) C(18) C(30) -3.3(6)
Ru(1) N(4) C(27) C(25) -1.5(7)
Ru(1) N(4) C(27) C(26) 175.9(4)
C(18) N(4) C(27) C(25) -176.8(5)
C(18) N(4) C(27) C(26) 0.6(8)
C(27) N(4) C(18) C(19) -2.8(8)
C(27) N(4) C(18) C(30) 172.7(4)
C(26) N(5) C(28) C(21) -177.1(6)
C(26) N(5) C(28) C(29) 2.7(9)
C(28) N(5) C(26) C(20) 177.1(6)
C(28) N(5) C(26) C(27) -2.1(9)
Ru(1) N(6) C(30) C(18) 3.6(6)
Ru(1) N(6) C(30) C(31) -177.8(4)
Ru(1) N(6) C(34) C(33) 179.4(4)
C(30) N(6) C(34) C(33) 0.4(7)
C(34) N(6) C(30) C(18) -177.3(4)
C(34) N(6) C(30) C(31) 1.3(8)
Ru(1) N(7) C(35) C(36) -178.9(5)
Ru(1) N(7) C(35) C(40) 0.8(6)
Ru(1) N(7) C(39) C(38) -180.0(4)
C(35) N(7) C(39) C(38) -1.4(8)
C(39) N(7) C(35) C(36) 2.4(8)
C(39) N(7) C(35) C(40) -177.9(5)
Ru(1) N(8) C(40) C(35) 1.5(6)
Ru(1) N(8) C(40) C(41) -175.9(4)
Ru(1) N(8) C(44) C(43) 176.0(4)
C(40) N(8) C(44) C(43) -3.9(8)
C(44) N(8) C(40) C(35) -178.6(4)
C(44) N(8) C(40) C(41) 4.1(8)
C(45) N(9) C(50) C(46) -9(10)
C(45) N(9) C(50) C(49) 169(14)
C(50) N(9) C(45) C(46) 150(30)
N(1) C(1) C(2) C(3) -0.2(5)
N(1) C(1) C(13) N(3) 6.3(6)
N(1) C(1) C(13) C(14) -170.0(4)
C(2) C(1) C(13) N(3) -175.7(4)
C(2) C(1) C(13) C(14) 8.0(7)
C(13) C(1) C(2) C(3) -178.0(4)
C(1) C(2) C(3) C(9) 3.0(7)
C(2) C(3) C(9) N(2) 179.3(4)
C(2) C(3) C(9) C(10) -1.1(7)
C(5) C(4) C(11) N(2) -175.7(5)
C(5) C(4) C(11) C(12) 2.4(8)
C(11) C(4) C(5) C(6) 0.4(9)
C(4) C(5) C(6) C(7) -2.1(10)
C(5) C(6) C(7) C(12) 0.8(9)
C(6) C(7) C(12) C(8) -178.1(5)
C(6) C(7) C(12) C(11) 2.1(8)
C(10) C(8) C(12) C(7) -179.3(4)
C(10) C(8) C(12) C(11) 0.6(7)
C(12) C(8) C(10) N(1) -178.6(4)
C(12) C(8) C(10) C(9) 6.0(7)
N(2) C(9) C(10) N(1) 175.8(4)
N(2) C(9) C(10) C(8) -8.8(7)
C(3) C(9) C(10) N(1) -3.8(7)
C(3) C(9) C(10) C(8) 171.6(4)
N(2) C(11) C(12) C(7) 174.4(5)
N(2) C(11) C(12) C(8) -5.4(7)
C(4) C(11) C(12) C(7) -3.6(7)
C(4) C(11) C(12) C(8) 176.5(5)
N(3) C(13) C(14) C(15) -1.1(8)
C(1) C(13) C(14) C(15) 174.9(5)
C(13) C(14) C(15) C(16) 0.2(6)
C(14) C(15) C(16) C(17) 0.9(8)
C(15) C(16) C(17) N(3) -1.3(8)
N(4) C(18) C(19) C(20) 2.1(9)
N(4) C(18) C(30) N(6) -0.0(7)
N(4) C(18) C(30) C(31) -178.5(5)
C(19) C(18) C(30) N(6) 175.5(5)
C(19) C(18) C(30) C(31) -3.0(9)
C(30) C(18) C(19) C(20) -173.3(6)
C(18) C(19) C(20) C(26) 0.9(10)
C(19) C(20) C(26) N(5) 177.8(6)
C(19) C(20) C(26) C(27) -2.9(10)
C(22) C(21) C(28) N(5) 177.9(6)
C(22) C(21) C(28) C(29) -1.8(9)
C(28) C(21) C(22) C(23) 1.3(10)
C(21) C(22) C(23) C(24) -0.1(9)
C(22) C(23) C(24) C(29) -0.5(9)
C(23) C(24) C(29) C(25) -178.6(6)
C(23) C(24) C(29) C(28) -0.1(8)
C(27) C(25) C(29) C(24) 175.6(5)
C(27) C(25) C(29) C(28) -2.9(8)
C(29) C(25) C(27) N(4) -179.1(5)
C(29) C(25) C(27) C(26) 3.4(8)
N(5) C(26) C(27) N(4) -178.5(5)
N(5) C(26) C(27) C(25) -1.1(9)
C(20) C(26) C(27) N(4) 2.2(9)
C(20) C(26) C(27) C(25) 179.6(6)
N(5) C(28) C(29) C(24) -178.5(6)
N(5) C(28) C(29) C(25) 0.0(8)
C(21) C(28) C(29) C(24) 1.2(9)
C(21) C(28) C(29) C(25) 179.8(5)
N(6) C(30) C(31) C(32) -2.1(9)
C(18) C(30) C(31) C(32) 176.4(6)
C(30) C(31) C(32) C(33) 1.1(10)
C(31) C(32) C(33) C(34) 0.5(9)
C(32) C(33) C(34) N(6) -1.3(9)
N(7) C(35) C(36) C(37) -1.6(10)
N(7) C(35) C(40) N(8) -1.5(7)
N(7) C(35) C(40) C(41) 175.8(5)
C(36) C(35) C(40) N(8) 178.2(5)
C(36) C(35) C(40) C(41) -4.5(9)
C(40) C(35) C(36) C(37) 178.7(6)
C(35) C(36) C(37) C(38) -0.2(9)
C(36) C(37) C(38) C(39) 1.2(12)
C(37) C(38) C(39) N(7) -0.4(9)
N(8) C(40) C(41) C(42) -1.5(9)
C(35) C(40) C(41) C(42) -178.6(6)
C(40) C(41) C(42) C(43) -1.4(10)
C(41) C(42) C(43) C(44) 1.6(10)
C(42) C(43) C(44) N(8) 1.1(9)
N(9) C(45) C(46) C(50) -156(24)
N(9) C(45) C(50) C(46) 174(7)
N(9) C(45) C(50) C(49) -12(15)
C(46) C(45) C(50) N(9) -174(7)
C(46) C(45) C(50) C(49) 174(11)
C(45) C(46) C(50) N(9) 3(3)
C(45) C(46) C(50) C(49) -175(9)
O(1) C(49) C(50) N(9) 67(3)
O(1) C(49) C(50) C(45) 70(5)
O(1) C(49) C(50) C(46) -114(2)
